data_4322576
loop_
_publ_author_name
'Shaun E. Landau'
'Robert H. Morris'
'Alan J. Lough'

_publ_section_title
;
 Acidic Dicationic Iron(II) Dihydrogen Complexes and Compounds Related by
 H2 Substitution
;
_journal_name_full 'Inorganic Chemistry'
_journal_page_first 6060
_journal_page_last 6068
_journal_paper_doi 10.1021/ic990876a
_journal_volume 38
_journal_year 1999
_chemical_formula_sum 'C21 H48 B2 F8 Fe O P4'
_chemical_formula_weight 669.95
_chemical_name_systematic
; 
 ? 
;
_space_group_IT_number 4
_symmetry_cell_setting monoclinic
_symmetry_space_group_name_Hall 'P 2yb'
_symmetry_space_group_name_H-M 'P 1 21 1'
_atom_sites_solution_hydrogens geom
_atom_sites_solution_primary direct
_atom_sites_solution_secondary difmap
_audit_creation_method SHELXL-97
_cell_angle_alpha 90.00
_cell_angle_beta 96.23(3)
_cell_angle_gamma 90.00
_cell_formula_units_Z 8
_cell_length_a 10.270(2)
_cell_length_b 15.014(3)
_cell_length_c 39.908(8)
_cell_measurement_temperature 173.0(1)
_cell_volume 6117(2)
_computing_cell_refinement 'Denzo-SMN (Otwinowski & Minor, 1997)'
_computing_data_collection 'KappaCCD server software (Nonius, 1997)'
_computing_data_reduction 'Denzo-SMN (Otwinowski & Minor, 1997)'
_computing_molecular_graphics 'Bruker SHELXTL V5.1'
_computing_publication_material 'Bruker SHELXTL V5.1'
_computing_structure_refinement 'SHELXL-97 (Sheldrick, 1997)'
_computing_structure_solution 'SHELXS-97 (Sheldrick, 1990)'
_diffrn_ambient_temperature 173.0(1)
_diffrn_measured_fraction_theta_full 0.654
_diffrn_measured_fraction_theta_max 0.654
_diffrn_measurement_device_type 'Nonius Kappa-CCD'
_diffrn_measurement_method '\f scans and \w scans with \k offsets'
_diffrn_radiation_monochromator graphite
_diffrn_radiation_source 'fine-focus sealed tube'
_diffrn_radiation_type MoK\a
_diffrn_radiation_wavelength 0.71073
_diffrn_reflns_av_R_equivalents 0.054
_diffrn_reflns_av_sigmaI/netI 0.0576
_diffrn_reflns_limit_h_max 10
_diffrn_reflns_limit_h_min -10
_diffrn_reflns_limit_k_max 15
_diffrn_reflns_limit_k_min -15
_diffrn_reflns_limit_l_max 41
_diffrn_reflns_limit_l_min -41
_diffrn_reflns_number 26825
_diffrn_reflns_theta_full 24.04
_diffrn_reflns_theta_max 24.04
_diffrn_reflns_theta_min 1.45
_exptl_absorpt_coefficient_mu 0.766
_exptl_absorpt_correction_type multi-scan
_exptl_absorpt_process_details 'Denzo-SMN, (Otwinowski & Minor, 1997)'
_exptl_crystal_density_diffrn 1.455
_exptl_crystal_density_method 'not measured'
_exptl_crystal_F_000 2800
_exptl_crystal_size_max 0.30
_exptl_crystal_size_mid 0.25
_exptl_crystal_size_min 0.23
_refine_diff_density_max 0.679
_refine_diff_density_min -0.546
_refine_diff_density_rms 0.080
_refine_ls_abs_structure_details 'Flack H D (1983), Acta Cryst. A39, 876-881'
_refine_ls_abs_structure_Flack 0.57(2)
_refine_ls_extinction_coef 0.0031(3)
_refine_ls_extinction_expression Fc^*^=kFc[1+0.001xFc^2^\l^3^/sin(2\q)]^-1/4^
_refine_ls_extinction_method SHELXL
_refine_ls_goodness_of_fit_ref 1.063
_refine_ls_hydrogen_treatment mixed
_refine_ls_matrix_type full
_refine_ls_number_parameters 1330
_refine_ls_number_reflns 11920
_refine_ls_number_restraints 1
_refine_ls_restrained_S_all 1.063
_refine_ls_R_factor_all 0.0716
_refine_ls_R_factor_gt 0.0608
_refine_ls_shift/su_max 0.177
_refine_ls_shift/su_mean 0.010
_refine_ls_structure_factor_coef Fsqd
_refine_ls_weighting_details 'calc w=1/[\s^2^(Fo^2^)+(0.0568P)^2^+24.9187P] where P=(Fo^2^+2Fc^2^)/3'
_refine_ls_weighting_scheme calc
_refine_ls_wR_factor_gt 0.1485
_refine_ls_wR_factor_ref 0.1560
_reflns_number_gt 10470
_reflns_number_total 11920
_reflns_threshold_expression >2sigma(I)
_cod_data_source_file ic990876a_1.cif
_cod_data_source_block k9806rv1_Complex7[BF4]
_cod_original_sg_symbol_H-M 'P 1 21/m 1'
_cod_database_code 4322576

loop_
_symmetry_equiv_pos_as_xyz
'x, y, z'
'-x, y+1/2, -z'

loop_
_atom_site_label
_atom_site_type_symbol
_atom_site_fract_x
_atom_site_fract_y
_atom_site_fract_z
_atom_site_U_iso_or_equiv
_atom_site_adp_type
_atom_site_occupancy
_atom_site_symmetry_multiplicity
_atom_site_calc_flag
_atom_site_refinement_flags
_atom_site_disorder_assembly
_atom_site_disorder_group
Fe1A Fe 0.18043(13) 0.85699(10) 0.66118(3) 0.0313(4) Uani 1 1 d . . .
P1A P 0.0076(3) 0.8091(2) 0.62475(6) 0.0383(7) Uani 1 1 d . . .
P2A P 0.0220(3) 0.8845(2) 0.69634(7) 0.0381(7) Uani 1 1 d . . .
P3A P 0.3470(3) 0.9107(2) 0.69838(7) 0.0397(7) Uani 1 1 d . . .
P4A P 0.3426(3) 0.8325(2) 0.62673(6) 0.0411(8) Uani 1 1 d . . .
F1A F 0.0189(8) 1.0978(6) 0.6267(2) 0.107(3) Uani 1 1 d . . .
F2A F 0.1941(12) 1.1260(6) 0.6598(3) 0.137(4) Uani 1 1 d . . .
F3A F 0.2056(10) 1.0923(7) 0.6047(3) 0.129(4) Uani 1 1 d . . .
F4A F 0.1594(6) 0.9851(4) 0.64147(13) 0.0444(15) Uani 1 1 d . . .
O1A O 0.2104(7) 0.6736(6) 0.68154(19) 0.048(2) Uani 1 1 d . . .
C1A C 0.2020(9) 0.7496(9) 0.6747(2) 0.041(3) Uani 1 1 d . . .
C2A C -0.1096(11) 0.7628(8) 0.6517(3) 0.058(3) Uani 1 1 d . . .
H2AA H -0.1910 0.7481 0.6382 0.070 Uiso 1 1 calc R . .
H2AB H -0.0743 0.7088 0.6625 0.070 Uiso 1 1 calc R . .
C3A C -0.1348(10) 0.8322(7) 0.6784(3) 0.046(3) Uani 1 1 d . . .
H3AA H -0.1764 0.8037 0.6963 0.056 Uiso 1 1 calc R . .
H3AB H -0.1936 0.8777 0.6683 0.056 Uiso 1 1 calc R . .
C4A C 0.4989(10) 0.8668(9) 0.6494(3) 0.059(3) Uani 1 1 d . . .
H4AA H 0.5385 0.8169 0.6622 0.071 Uiso 1 1 calc R . .
H4AB H 0.5583 0.8856 0.6334 0.071 Uiso 1 1 calc R . .
C5A C 0.4768(11) 0.9435(8) 0.6733(3) 0.054(3) Uani 1 1 d . . .
H5AA H 0.4517 0.9969 0.6605 0.065 Uiso 1 1 calc R . .
H5AB H 0.5567 0.9558 0.6879 0.065 Uiso 1 1 calc R . .
C6A C 0.0289(13) 0.7159(9) 0.5960(3) 0.067(4) Uani 1 1 d . . .
H6AA H 0.0860 0.7346 0.5795 0.080 Uiso 1 1 calc R . .
H6AB H 0.0713 0.6670 0.6088 0.080 Uiso 1 1 calc R . .
C7A C -0.1003(15) 0.6833(11) 0.5777(4) 0.096(5) Uani 1 1 d . . .
H7AA H -0.0838 0.6348 0.5630 0.145 Uiso 1 1 calc R . .
H7AB H -0.1420 0.7311 0.5646 0.145 Uiso 1 1 calc R . .
H7AC H -0.1566 0.6634 0.5938 0.145 Uiso 1 1 calc R . .
C8A C -0.0919(11) 0.8901(8) 0.6005(3) 0.061(3) Uani 1 1 d . . .
H8AA H -0.1798 0.8661 0.5960 0.073 Uiso 1 1 calc R . .
H8AB H -0.0974 0.9429 0.6142 0.073 Uiso 1 1 calc R . .
C9A C -0.0472(14) 0.9177(10) 0.5678(3) 0.085(5) Uani 1 1 d . . .
H9AA H -0.1070 0.9607 0.5571 0.128 Uiso 1 1 calc R . .
H9AB H -0.0442 0.8665 0.5535 0.128 Uiso 1 1 calc R . .
H9AC H 0.0386 0.9435 0.5718 0.128 Uiso 1 1 calc R . .
C10A C -0.0279(11) 1.0017(8) 0.7006(3) 0.056(3) Uani 1 1 d . . .
H10A H 0.0461 1.0348 0.7114 0.067 Uiso 1 1 calc R . .
H10B H -0.0490 1.0264 0.6782 0.067 Uiso 1 1 calc R . .
C11A C -0.1449(11) 1.0160(9) 0.7205(3) 0.064(4) Uani 1 1 d . . .
H11A H -0.1639 1.0785 0.7215 0.095 Uiso 1 1 calc R . .
H11B H -0.1246 0.9933 0.7430 0.095 Uiso 1 1 calc R . .
H11C H -0.2198 0.9852 0.7097 0.095 Uiso 1 1 calc R . .
C12A C 0.0448(11) 0.8437(9) 0.7403(3) 0.052(3) Uani 1 1 d . . .
H12A H 0.1232 0.8711 0.7515 0.062 Uiso 1 1 calc R . .
H12E H -0.0286 0.8641 0.7516 0.062 Uiso 1 1 calc R . .
C13A C 0.0565(13) 0.7448(9) 0.7448(3) 0.064(4) Uani 1 1 d . . .
H13A H 0.0681 0.7309 0.7684 0.096 Uiso 1 1 calc R . .
H13B H 0.1306 0.7236 0.7344 0.096 Uiso 1 1 calc R . .
H13C H -0.0216 0.7166 0.7345 0.096 Uiso 1 1 calc R . .
C14A C 0.3235(11) 0.9010(9) 0.5884(3) 0.061(4) Uani 1 1 d . . .
H14A H 0.2421 0.8839 0.5754 0.073 Uiso 1 1 calc R . .
H14F H 0.3141 0.9625 0.5952 0.073 Uiso 1 1 calc R . .
C15A C 0.4280(13) 0.8971(9) 0.5661(3) 0.073(4) Uani 1 1 d . . .
H15A H 0.4065 0.9358 0.5471 0.110 Uiso 1 1 calc R . .
H15B H 0.4367 0.8371 0.5583 0.110 Uiso 1 1 calc R . .
H15C H 0.5092 0.9159 0.5782 0.110 Uiso 1 1 calc R . .
C16A C 0.3746(11) 0.7203(9) 0.6136(3) 0.064(4) Uani 1 1 d . . .
H16A H 0.3574 0.6805 0.6317 0.076 Uiso 1 1 calc R . .
H16F H 0.3116 0.7063 0.5944 0.076 Uiso 1 1 calc R . .
C17A C 0.5120(11) 0.6983(8) 0.6038(4) 0.063(4) Uani 1 1 d . . .
H17A H 0.5153 0.6368 0.5974 0.094 Uiso 1 1 calc R . .
H17B H 0.5762 0.7095 0.6227 0.094 Uiso 1 1 calc R . .
H17C H 0.5301 0.7351 0.5852 0.094 Uiso 1 1 calc R . .
C18A C 0.3187(11) 1.0064(9) 0.7239(3) 0.059(3) Uani 1 1 d . . .
H18A H 0.2673 1.0490 0.7098 0.070 Uiso 1 1 calc R . .
H18F H 0.2654 0.9874 0.7413 0.070 Uiso 1 1 calc R . .
C19A C 0.4390(15) 1.0554(10) 0.7413(4) 0.094(5) Uani 1 1 d . . .
H19A H 0.4107 1.1047 0.7541 0.141 Uiso 1 1 calc R . .
H19B H 0.4916 1.0771 0.7246 0.141 Uiso 1 1 calc R . .
H19C H 0.4898 1.0152 0.7562 0.141 Uiso 1 1 calc R . .
C20A C 0.4202(10) 0.8231(8) 0.7263(3) 0.052(3) Uani 1 1 d . . .
H20A H 0.3620 0.8115 0.7434 0.063 Uiso 1 1 calc R . .
H20B H 0.4247 0.7690 0.7131 0.063 Uiso 1 1 calc R . .
C21A C 0.5589(11) 0.8426(9) 0.7443(3) 0.064(4) Uani 1 1 d . . .
H21A H 0.5881 0.7927 0.7581 0.095 Uiso 1 1 calc R . .
H21B H 0.5557 0.8948 0.7581 0.095 Uiso 1 1 calc R . .
H21C H 0.6186 0.8524 0.7277 0.095 Uiso 1 1 calc R . .
B1A B 0.1516(14) 1.0801(10) 0.6332(4) 0.054(4) Uani 1 1 d . . .
Fe1B Fe -0.39598(12) 1.35224(10) 0.83916(3) 0.0285(3) Uani 1 1 d . . .
P1B P -0.5742(2) 1.39620(19) 0.80431(6) 0.0329(6) Uani 1 1 d . . .
P2B P -0.5407(2) 1.32441(19) 0.87792(6) 0.0359(7) Uani 1 1 d . . .
P3B P -0.2106(2) 1.3153(2) 0.87450(6) 0.0348(7) Uani 1 1 d . . .
P4B P -0.2508(2) 1.37942(19) 0.80053(6) 0.0321(7) Uani 1 1 d . . .
F1B F -0.5345(6) 1.5825(5) 0.86130(17) 0.068(2) Uani 1 1 d . . .
F2B F -0.3613(6) 1.5753(4) 0.90144(16) 0.0573(19) Uani 1 1 d . . .
F3B F -0.3359(6) 1.6330(4) 0.85015(16) 0.0599(18) Uani 1 1 d . . .
F4B F -0.3708(5) 1.4830(4) 0.85638(12) 0.0398(15) Uani 1 1 d . . .
O1B O -0.4299(7) 1.1693(6) 0.81888(18) 0.0443(19) Uani 1 1 d . . .
C1B C -0.4137(10) 1.2405(8) 0.8264(2) 0.036(3) Uani 1 1 d . . .
C2B C -0.7121(9) 1.4086(8) 0.8299(3) 0.041(3) Uani 1 1 d . . .
H2BA H -0.7069 1.4656 0.8413 0.050 Uiso 1 1 calc R . .
H2BB H -0.7946 1.4058 0.8155 0.050 Uiso 1 1 calc R . .
C3B C -0.7040(9) 1.3309(7) 0.8563(2) 0.038(3) Uani 1 1 d . . .
H3BA H -0.7262 1.2750 0.8449 0.046 Uiso 1 1 calc R . .
H3BB H -0.7663 1.3413 0.8725 0.046 Uiso 1 1 calc R . .
C4B C -0.0989(10) 1.3231(7) 0.8162(2) 0.042(3) Uani 1 1 d . . .
H4BA H -0.1092 1.2591 0.8138 0.050 Uiso 1 1 calc R . .
H4BB H -0.0283 1.3420 0.8035 0.050 Uiso 1 1 calc R . .
C5B C -0.0675(9) 1.3478(8) 0.8534(3) 0.045(3) Uani 1 1 d . . .
H5BA H -0.0517 1.4113 0.8558 0.054 Uiso 1 1 calc R . .
H5BB H 0.0100 1.3163 0.8631 0.054 Uiso 1 1 calc R . .
C6B C -0.6348(9) 1.3112(7) 0.7731(2) 0.037(2) Uani 1 1 d . . .
H6BA H -0.5649 1.2971 0.7594 0.044 Uiso 1 1 calc R . .
H6BB H -0.6544 1.2575 0.7850 0.044 Uiso 1 1 calc R . .
C7B C -0.7564(10) 1.3372(8) 0.7495(3) 0.052(3) Uani 1 1 d . . .
H7BA H -0.7801 1.2890 0.7342 0.078 Uiso 1 1 calc R . .
H7BB H -0.7378 1.3893 0.7369 0.078 Uiso 1 1 calc R . .
H7BC H -0.8275 1.3494 0.7625 0.078 Uiso 1 1 calc R . .
C8B C -0.5643(9) 1.5013(7) 0.7818(3) 0.040(3) Uani 1 1 d . . .
H8BA H -0.5037 1.5398 0.7953 0.048 Uiso 1 1 calc R . .
H8BB H -0.5262 1.4891 0.7610 0.048 Uiso 1 1 calc R . .
C9B C -0.6911(12) 1.5537(8) 0.7726(3) 0.065(4) Uani 1 1 d . . .
H9BA H -0.6721 1.6072 0.7609 0.097 Uiso 1 1 calc R . .
H9BB H -0.7291 1.5687 0.7928 0.097 Uiso 1 1 calc R . .
H9BC H -0.7516 1.5179 0.7584 0.097 Uiso 1 1 calc R . .
C10B C -0.5452(10) 1.4087(7) 0.9114(2) 0.042(3) Uani 1 1 d . . .
H10C H -0.4559 1.4204 0.9209 0.050 Uiso 1 1 calc R . .
H10D H -0.5795 1.4636 0.9010 0.050 Uiso 1 1 calc R . .
C11B C -0.6254(9) 1.3856(8) 0.9400(2) 0.045(3) Uani 1 1 d . . .
H11D H -0.6208 1.4337 0.9559 0.068 Uiso 1 1 calc R . .
H11E H -0.5911 1.3324 0.9510 0.068 Uiso 1 1 calc R . .
H11F H -0.7149 1.3759 0.9311 0.068 Uiso 1 1 calc R . .
C12B C -0.5298(10) 1.2176(8) 0.8990(3) 0.046(3) Uani 1 1 d . . .
H12B H -0.4903 1.1756 0.8846 0.055 Uiso 1 1 calc R . .
H12F H -0.4707 1.2237 0.9195 0.055 Uiso 1 1 calc R . .
C13B C -0.6608(11) 1.1766(8) 0.9083(3) 0.058(3) Uani 1 1 d . . .
H13D H -0.6434 1.1203 0.9193 0.088 Uiso 1 1 calc R . .
H13E H -0.7197 1.1680 0.8882 0.088 Uiso 1 1 calc R . .
H13F H -0.7000 1.2163 0.9232 0.088 Uiso 1 1 calc R . .
C14B C -0.2028(9) 1.4956(7) 0.7974(3) 0.041(3) Uani 1 1 d . . .
H14B H -0.2763 1.5285 0.7862 0.049 Uiso 1 1 calc R . .
H14G H -0.1847 1.5195 0.8200 0.049 Uiso 1 1 calc R . .
C15B C -0.0824(10) 1.5121(8) 0.7784(3) 0.049(3) Uani 1 1 d . . .
H15D H -0.0644 1.5748 0.7780 0.074 Uiso 1 1 calc R . .
H15E H -0.0999 1.4904 0.7557 0.074 Uiso 1 1 calc R . .
H15F H -0.0081 1.4814 0.7896 0.074 Uiso 1 1 calc R . .
C16B C -0.2856(11) 1.3423(8) 0.7564(2) 0.046(3) Uani 1 1 d . . .
H16B H -0.3686 1.3678 0.7472 0.055 Uiso 1 1 calc R . .
H16C H -0.2185 1.3664 0.7437 0.055 Uiso 1 1 calc R . .
C17B C -0.2918(10) 1.2424(8) 0.7509(3) 0.047(3) Uani 1 1 d . . .
H17D H -0.3103 1.2302 0.7272 0.071 Uiso 1 1 calc R . .
H17E H -0.3597 1.2176 0.7627 0.071 Uiso 1 1 calc R . .
H17F H -0.2092 1.2162 0.7592 0.071 Uiso 1 1 calc R . .
C18B C -0.1892(10) 1.3743(9) 0.9150(3) 0.049(3) Uani 1 1 d . . .
H18B H -0.2235 1.4342 0.9114 0.059 Uiso 1 1 calc R . .
H18G H -0.2421 1.3446 0.9303 0.059 Uiso 1 1 calc R . .
C19B C -0.0517(11) 1.3810(8) 0.9318(3) 0.059(3) Uani 1 1 d . . .
H19D H -0.0517 1.4130 0.9527 0.088 Uiso 1 1 calc R . .
H19E H 0.0016 1.4121 0.9173 0.088 Uiso 1 1 calc R . .
H19F H -0.0170 1.3223 0.9363 0.088 Uiso 1 1 calc R . .
C20B C -0.1925(12) 1.1987(8) 0.8839(3) 0.054(3) Uani 1 1 d . . .
H20C H -0.2581 1.1831 0.8986 0.064 Uiso 1 1 calc R . .
H20F H -0.2141 1.1663 0.8630 0.064 Uiso 1 1 calc R . .
C21B C -0.0605(12) 1.1632(9) 0.9002(4) 0.084(5) Uani 1 1 d . . .
H21D H -0.0667 1.1001 0.9036 0.126 Uiso 1 1 calc R . .
H21E H -0.0382 1.1921 0.9215 0.126 Uiso 1 1 calc R . .
H21F H 0.0060 1.1753 0.8856 0.126 Uiso 1 1 calc R . .
B1B B -0.4005(12) 1.5711(9) 0.8688(4) 0.043(3) Uani 1 1 d . . .
Fe1C Fe -0.31930(14) 1.31517(10) 0.58712(3) 0.0371(4) Uani 1 1 d . . .
P1C P -0.4824(3) 1.3387(2) 0.62120(6) 0.0391(7) Uani 1 1 d . . .
P2C P -0.4847(3) 1.2761(2) 0.54710(7) 0.0427(8) Uani 1 1 d . . .
P3C P -0.1543(3) 1.2933(2) 0.55266(6) 0.0430(8) Uani 1 1 d . . .
P4C P -0.1516(3) 1.3462(2) 0.62766(6) 0.0426(8) Uani 1 1 d . . .
F1C F -0.4732(7) 1.0860(6) 0.6036(2) 0.089(3) Uani 1 1 d . . .
F2C F -0.2923(7) 1.0408(6) 0.5840(2) 0.089(3) Uani 1 1 d . . .
F3C F -0.2954(8) 1.0673(6) 0.6402(2) 0.092(3) Uani 1 1 d . . .
F4C F -0.3014(6) 1.1831(4) 0.60238(16) 0.0544(18) Uani 1 1 d . . .
O1C O -0.3359(8) 1.5002(6) 0.56906(17) 0.052(2) Uani 1 1 d . . .
C1C C -0.3298(9) 1.4254(9) 0.5755(2) 0.034(3) Uani 1 1 d . . .
C2C C -0.6391(9) 1.3272(9) 0.5956(3) 0.059(4) Uani 1 1 d . . .
H2CA H -0.7061 1.3119 0.6100 0.071 Uiso 1 1 calc R . .
H2CB H -0.6629 1.3836 0.5848 0.071 Uiso 1 1 calc R . .
C3C C -0.6332(11) 1.2550(10) 0.5686(3) 0.064(4) Uani 1 1 d . . .
H3CA H -0.7110 1.2575 0.5525 0.077 Uiso 1 1 calc R . .
H3CB H -0.6285 1.1965 0.5790 0.077 Uiso 1 1 calc R . .
C4C C 0.0018(8) 1.3177(9) 0.6097(3) 0.054(3) Uani 1 1 d . . .
H4CA H 0.0753 1.3468 0.6226 0.065 Uiso 1 1 calc R . .
H4CB H 0.0161 1.2538 0.6110 0.065 Uiso 1 1 calc R . .
C5C C -0.0066(9) 1.3468(9) 0.5740(2) 0.051(3) Uani 1 1 d . . .
H5CA H 0.0707 1.3282 0.5639 0.062 Uiso 1 1 calc R . .
H5CB H -0.0138 1.4112 0.5725 0.062 Uiso 1 1 calc R . .
C6C C -0.4891(11) 1.4480(8) 0.6409(4) 0.060(4) Uani 1 1 d . . .
H6CA H -0.4297 1.4472 0.6616 0.072 Uiso 1 1 calc R . .
H6CB H -0.4554 1.4913 0.6261 0.072 Uiso 1 1 calc R . .
C7C C -0.6203(11) 1.4810(10) 0.6495(3) 0.074(4) Uani 1 1 d . . .
H7CA H -0.6101 1.5389 0.6597 0.111 Uiso 1 1 calc R . .
H7CB H -0.6542 1.4404 0.6650 0.111 Uiso 1 1 calc R . .
H7CC H -0.6801 1.4846 0.6293 0.111 Uiso 1 1 calc R . .
C8C C -0.4951(12) 1.2524(9) 0.6535(3) 0.064(4) Uani 1 1 d . . .
H8CA H -0.5268 1.1982 0.6422 0.077 Uiso 1 1 calc R . .
H8CB H -0.4076 1.2403 0.6642 0.077 Uiso 1 1 calc R . .
C9C C -0.5823(12) 1.2726(9) 0.6809(3) 0.067(4) Uani 1 1 d . . .
H9CA H -0.5814 1.2229 0.6961 0.101 Uiso 1 1 calc R . .
H9CB H -0.6702 1.2830 0.6709 0.101 Uiso 1 1 calc R . .
H9CC H -0.5503 1.3246 0.6932 0.101 Uiso 1 1 calc R . .
C10C C -0.4607(12) 1.1765(8) 0.5227(3) 0.058(3) Uani 1 1 d . . .
H10E H -0.4165 1.1935 0.5034 0.069 Uiso 1 1 calc R . .
H10J H -0.4025 1.1369 0.5365 0.069 Uiso 1 1 calc R . .
C11C C -0.5864(13) 1.1235(9) 0.5098(3) 0.079(4) Uani 1 1 d . . .
H11F H -0.5626 1.0724 0.4973 0.119 Uiso 1 1 calc R . .
H11G H -0.6439 1.1610 0.4954 0.119 Uiso 1 1 calc R . .
H11H H -0.6301 1.1044 0.5286 0.119 Uiso 1 1 calc R . .
C12C C -0.5338(10) 1.3617(9) 0.5172(3) 0.052(3) Uani 1 1 d . . .
H12C H -0.5531 1.4145 0.5298 0.063 Uiso 1 1 calc R . .
H12G H -0.4588 1.3758 0.5054 0.063 Uiso 1 1 calc R . .
C13C C -0.6490(11) 1.3456(10) 0.4910(3) 0.069(4) Uani 1 1 d . . .
H13G H -0.6632 1.3973 0.4769 0.104 Uiso 1 1 calc R . .
H13H H -0.7259 1.3341 0.5020 0.104 Uiso 1 1 calc R . .
H13I H -0.6311 1.2952 0.4774 0.104 Uiso 1 1 calc R . .
C14C C -0.1440(12) 1.2735(9) 0.6654(3) 0.068(4) Uani 1 1 d . . .
H14C H -0.2177 1.2885 0.6776 0.081 Uiso 1 1 calc R . .
H14H H -0.1565 1.2125 0.6577 0.081 Uiso 1 1 calc R . .
C15C C -0.0251(14) 1.2763(11) 0.6894(3) 0.090(5) Uani 1 1 d . . .
H15G H -0.0342 1.2358 0.7076 0.135 Uiso 1 1 calc R . .
H15H H -0.0125 1.3356 0.6981 0.135 Uiso 1 1 calc R . .
H15I H 0.0490 1.2593 0.6781 0.135 Uiso 1 1 calc R . .
C16C C -0.1410(13) 1.4594(9) 0.6429(4) 0.075(4) Uani 1 1 d . . .
H16D H -0.1690 1.4981 0.6240 0.090 Uiso 1 1 calc R . .
H16G H -0.2042 1.4660 0.6591 0.090 Uiso 1 1 calc R . .
C17C C -0.0083(15) 1.4947(11) 0.6595(5) 0.125(7) Uani 1 1 d . . .
H17G H -0.0180 1.5555 0.6662 0.187 Uiso 1 1 calc R . .
H17H H 0.0556 1.4913 0.6437 0.187 Uiso 1 1 calc R . .
H17I H 0.0201 1.4593 0.6789 0.187 Uiso 1 1 calc R . .
C18C C -0.1106(10) 1.1795(7) 0.5470(3) 0.046(3) Uani 1 1 d . . .
H18C H -0.1084 1.1501 0.5687 0.056 Uiso 1 1 calc R . .
H18H H -0.1804 1.1520 0.5322 0.056 Uiso 1 1 calc R . .
C19C C 0.0203(12) 1.1591(9) 0.5327(3) 0.065(4) Uani 1 1 d . . .
H19G H 0.0311 1.0958 0.5310 0.097 Uiso 1 1 calc R . .
H19H H 0.0916 1.1834 0.5474 0.097 Uiso 1 1 calc R . .
H19I H 0.0194 1.1854 0.5107 0.097 Uiso 1 1 calc R . .
C20C C -0.1644(10) 1.3379(7) 0.5097(2) 0.043(3) Uani 1 1 d . . .
H20D H -0.0920 1.3134 0.4990 0.051 Uiso 1 1 calc R . .
H20G H -0.2445 1.3157 0.4974 0.051 Uiso 1 1 calc R . .
C21C C -0.1622(12) 1.4346(8) 0.5057(3) 0.057(3) Uani 1 1 d . . .
H21G H -0.1679 1.4492 0.4821 0.085 Uiso 1 1 calc R . .
H21H H -0.0821 1.4580 0.5169 0.085 Uiso 1 1 calc R . .
H21I H -0.2353 1.4603 0.5153 0.085 Uiso 1 1 calc R . .
B1C B -0.3394(14) 1.0913(10) 0.6091(4) 0.053(4) Uani 1 1 d . . .
Fe1D Fe 0.13438(13) 0.80142(10) 0.90996(3) 0.0300(4) Uani 1 1 d . . .
P1D P -0.0145(3) 0.75557(19) 0.94463(6) 0.0354(7) Uani 1 1 d . . .
P2D P -0.0442(2) 0.82717(19) 0.87129(6) 0.0347(7) Uani 1 1 d . . .
P3D P 0.2875(2) 0.8380(2) 0.87474(6) 0.0352(7) Uani 1 1 d . . .
P4D P 0.3127(3) 0.77608(19) 0.94884(6) 0.0335(7) Uani 1 1 d . . .
F1D F -0.0213(6) 0.5697(5) 0.88731(17) 0.0610(19) Uani 1 1 d . . .
F2D F 0.1211(6) 0.5789(5) 0.84796(16) 0.0578(18) Uani 1 1 d . . .
F3D F 0.1848(6) 0.5219(4) 0.89925(16) 0.0575(18) Uani 1 1 d . . .
F4D F 0.1474(5) 0.6690(4) 0.89314(13) 0.0408(14) Uani 1 1 d . . .
O1D O 0.1191(8) 0.9830(6) 0.93040(18) 0.049(2) Uani 1 1 d . . .
C1D C 0.1230(10) 0.9101(8) 0.9228(2) 0.033(3) Uani 1 1 d . . .
C2D C -0.1694(9) 0.7415(8) 0.9184(2) 0.044(3) Uani 1 1 d . . .
H2DA H -0.1686 0.6858 0.9061 0.053 Uiso 1 1 calc R . .
H2DB H -0.2406 0.7392 0.9325 0.053 Uiso 1 1 calc R . .
C3D C -0.1908(9) 0.8178(7) 0.8940(2) 0.038(3) Uani 1 1 d . . .
H3DA H -0.2040 0.8726 0.9060 0.045 Uiso 1 1 calc R . .
H3DB H -0.2677 0.8069 0.8782 0.045 Uiso 1 1 calc R . .
C4D C 0.4461(9) 0.8341(8) 0.9330(3) 0.047(3) Uani 1 1 d . . .
H4DA H 0.4348 0.8979 0.9353 0.057 Uiso 1 1 calc R . .
H4DB H 0.5283 0.8172 0.9457 0.057 Uiso 1 1 calc R . .
C5D C 0.4481(9) 0.8100(8) 0.8963(2) 0.038(2) Uiso 1 1 d . . .
H5DA H 0.4654 0.7468 0.8941 0.045 Uiso 1 1 calc R . .
H5DB H 0.5161 0.8431 0.8867 0.045 Uiso 1 1 calc R . .
C6D C -0.0528(10) 0.8387(7) 0.9759(3) 0.050(3) Uani 1 1 d . . .
H6DA H 0.0256 0.8479 0.9914 0.060 Uiso 1 1 calc R . .
H6DB H -0.0718 0.8945 0.9642 0.060 Uiso 1 1 calc R . .
C7D C -0.1644(10) 0.8196(8) 0.9967(3) 0.052(3) Uani 1 1 d . . .
H7DA H -0.1732 0.8681 1.0120 0.078 Uiso 1 1 calc R . .
H7DB H -0.1464 0.7657 1.0093 0.078 Uiso 1 1 calc R . .
H7DC H -0.2442 0.8128 0.9821 0.078 Uiso 1 1 calc R . .
C8D C 0.0206(10) 0.6517(7) 0.9674(3) 0.045(3) Uani 1 1 d . . .
H8DA H 0.0682 0.6132 0.9535 0.054 Uiso 1 1 calc R . .
H8DB H 0.0784 0.6650 0.9877 0.054 Uiso 1 1 calc R . .
C9D C -0.0989(13) 0.5987(9) 0.9779(3) 0.076(4) Uani 1 1 d . . .
H9DA H -0.0686 0.5456 0.9897 0.114 Uiso 1 1 calc R . .
H9DB H -0.1560 0.5829 0.9582 0.114 Uiso 1 1 calc R . .
H9DC H -0.1457 0.6349 0.9924 0.114 Uiso 1 1 calc R . .
C10D C -0.0765(9) 0.7438(7) 0.8374(2) 0.038(3) Uani 1 1 d . . .
H10I H 0.0045 0.7336 0.8275 0.046 Uiso 1 1 calc R . .
H10K H -0.1001 0.6882 0.8475 0.046 Uiso 1 1 calc R . .
C11D C -0.1816(9) 0.7660(8) 0.8093(2) 0.045(3) Uani 1 1 d . . .
H11G H -0.1897 0.7181 0.7933 0.067 Uiso 1 1 calc R . .
H11H H -0.1586 0.8197 0.7983 0.067 Uiso 1 1 calc R . .
H11I H -0.2635 0.7742 0.8184 0.067 Uiso 1 1 calc R . .
C12D C -0.0594(10) 0.9370(7) 0.8508(3) 0.040(3) Uani 1 1 d . . .
H12D H -0.0096 0.9793 0.8654 0.048 Uiso 1 1 calc R . .
H12H H -0.0180 0.9335 0.8301 0.048 Uiso 1 1 calc R . .
C13D C -0.1959(12) 0.9746(8) 0.8422(3) 0.067(4) Uani 1 1 d . . .
H13J H -0.1901 1.0318 0.8317 0.101 Uiso 1 1 calc R . .
H13K H -0.2378 0.9809 0.8624 0.101 Uiso 1 1 calc R . .
H13L H -0.2462 0.9350 0.8270 0.101 Uiso 1 1 calc R . .
C14D C 0.3650(10) 0.6587(7) 0.9524(3) 0.045(3) Uani 1 1 d . . .
H14D H 0.3020 0.6259 0.9640 0.053 Uiso 1 1 calc R . .
H14E H 0.3629 0.6340 0.9298 0.053 Uiso 1 1 calc R . .
C15D C 0.5054(11) 0.6430(8) 0.9714(3) 0.061(3) Uani 1 1 d . . .
H15J H 0.5245 0.5804 0.9720 0.091 Uiso 1 1 calc R . .
H15K H 0.5082 0.6655 0.9940 0.091 Uiso 1 1 calc R . .
H15L H 0.5692 0.6736 0.9598 0.091 Uiso 1 1 calc R . .
C16D C 0.3177(10) 0.8136(7) 0.9922(2) 0.041(3) Uani 1 1 d . . .
H16E H 0.2434 0.7880 1.0018 0.050 Uiso 1 1 calc R . .
H16H H 0.3963 0.7896 1.0047 0.050 Uiso 1 1 calc R . .
C17D C 0.3162(11) 0.9131(8) 0.9981(3) 0.052(3) Uani 1 1 d . . .
H17J H 0.3192 0.9248 1.0218 0.078 Uiso 1 1 calc R . .
H17K H 0.2375 0.9380 0.9866 0.078 Uiso 1 1 calc R . .
H17L H 0.3909 0.9396 0.9895 0.078 Uiso 1 1 calc R . .
C18D C 0.2768(12) 0.7813(9) 0.8344(3) 0.060(4) Uani 1 1 d . . .
H18D H 0.2450 0.7214 0.8375 0.072 Uiso 1 1 calc R . .
H18E H 0.2116 0.8117 0.8191 0.072 Uiso 1 1 calc R . .
C19D C 0.4039(12) 0.7747(9) 0.8173(3) 0.066(4) Uani 1 1 d . . .
H19J H 0.3864 0.7437 0.7962 0.099 Uiso 1 1 calc R . .
H19K H 0.4688 0.7428 0.8317 0.099 Uiso 1 1 calc R . .
H19L H 0.4355 0.8335 0.8132 0.099 Uiso 1 1 calc R . .
C20D C 0.2976(12) 0.9553(9) 0.8643(3) 0.063(4) Uani 1 1 d . . .
H20E H 0.2218 0.9693 0.8485 0.076 Uiso 1 1 calc R . .
H20H H 0.2886 0.9888 0.8847 0.076 Uiso 1 1 calc R . .
C21D C 0.4163(14) 0.9908(10) 0.8496(4) 0.088(5) Uani 1 1 d . . .
H21J H 0.4059 1.0536 0.8455 0.131 Uiso 1 1 calc R . .
H21K H 0.4258 0.9608 0.8288 0.131 Uiso 1 1 calc R . .
H21L H 0.4929 0.9807 0.8652 0.131 Uiso 1 1 calc R . .
B1D B 0.1078(14) 0.5780(11) 0.8816(4) 0.056(4) Uani 1 1 d . . .
F11 F 0.2140(8) 1.6519(6) 0.5381(2) 0.091(3) Uani 1 1 d . . .
F12 F 0.1556(12) 1.5404(7) 0.5705(3) 0.150(5) Uani 1 1 d . . .
F13 F 0.1843(12) 1.5147(8) 0.5164(3) 0.156(5) Uani 1 1 d . . .
F14 F 0.3554(9) 1.5414(6) 0.5550(3) 0.119(4) Uani 1 1 d . . .
B11 B 0.2226(18) 1.5616(14) 0.5439(4) 0.077(6) Uani 1 1 d . . .
F21 F 0.437(2) 0.5433(12) 1.0550(8) 0.351(17) Uani 1 1 d . . .
F22 F 0.316(2) 0.5051(8) 1.0172(3) 0.264(11) Uani 1 1 d . . .
F23 F 0.254(2) 0.5101(7) 1.0657(4) 0.262(12) Uani 1 1 d . . .
F24 F 0.2983(8) 0.6379(6) 1.04106(19) 0.086(2) Uani 1 1 d . . .
B21 B 0.302(2) 0.5481(16) 1.0427(4) 0.091(7) Uani 1 1 d . . .
F31 F -0.4509(14) 1.6453(12) 0.6996(6) 0.272(12) Uani 1 1 d . . .
F32 F -0.288(3) 1.6265(12) 0.6820(5) 0.313(14) Uani 1 1 d . . .
F33 F -0.3431(11) 1.5236(7) 0.7123(2) 0.124(4) Uani 1 1 d . . .
F34 F -0.2831(17) 1.6540(8) 0.7336(3) 0.224(9) Uani 1 1 d . . .
B31 B -0.3296(17) 1.6119(13) 0.7085(3) 0.065(5) Uani 1 1 d . . .
F41 F -0.983(2) 1.1183(9) 0.8143(6) 0.304(13) Uani 1 1 d . . .
F42 F -0.7924(15) 1.1427(7) 0.8108(4) 0.201(8) Uani 1 1 d . . .
F43 F -0.9214(13) 1.1568(7) 0.7671(3) 0.157(5) Uani 1 1 d . . .
F44 F -0.8788(7) 1.0177(5) 0.78991(17) 0.070(2) Uani 1 1 d . . .
B41 B -0.900(2) 1.1054(14) 0.7945(3) 0.078(6) Uani 1 1 d . . .

loop_
_atom_site_aniso_label
_atom_site_aniso_U_11
_atom_site_aniso_U_22
_atom_site_aniso_U_33
_atom_site_aniso_U_23
_atom_site_aniso_U_13
_atom_site_aniso_U_12
Fe1A 0.0286(8) 0.0253(10) 0.0402(7) 0.0014(6) 0.0049(5) 0.0003(7)
P1A 0.0368(16) 0.034(2) 0.0433(14) -0.0037(12) -0.0001(11) 0.0036(14)
P2A 0.0353(16) 0.033(2) 0.0474(15) -0.0044(12) 0.0097(11) -0.0052(13)
P3A 0.0325(17) 0.039(2) 0.0466(16) 0.0051(12) 0.0020(11) -0.0063(13)
P4A 0.0342(16) 0.041(2) 0.0484(15) 0.0020(13) 0.0084(11) 0.0054(13)
F1A 0.091(7) 0.088(8) 0.144(7) 0.046(6) 0.019(6) 0.022(5)
F2A 0.211(12) 0.047(7) 0.145(9) -0.019(6) -0.015(8) -0.027(7)
F3A 0.158(10) 0.096(9) 0.149(9) 0.047(7) 0.091(8) 0.015(7)
F4A 0.051(4) 0.027(4) 0.056(4) 0.011(3) 0.010(3) -0.008(3)
O1A 0.045(5) 0.026(6) 0.071(5) 0.011(4) 0.001(3) 0.005(4)
C1A 0.023(6) 0.059(11) 0.040(6) 0.005(6) -0.005(4) 0.009(6)
C2A 0.054(8) 0.047(10) 0.075(8) -0.008(6) 0.011(6) 0.004(6)
C3A 0.034(6) 0.036(9) 0.071(7) -0.014(5) 0.014(5) -0.011(5)
C4A 0.033(7) 0.082(11) 0.065(7) 0.009(7) 0.013(5) 0.005(6)
C5A 0.063(8) 0.050(9) 0.051(7) -0.004(6) 0.016(5) -0.034(6)
C6A 0.069(9) 0.048(10) 0.082(9) -0.024(7) 0.001(7) 0.009(7)
C7A 0.113(13) 0.082(13) 0.088(10) -0.030(8) -0.019(9) -0.042(10)
C8A 0.045(8) 0.055(10) 0.081(9) 0.003(6) -0.005(6) -0.004(6)
C9A 0.114(12) 0.085(13) 0.062(8) 0.013(7) 0.033(8) 0.056(10)
C10A 0.053(8) 0.034(9) 0.083(8) -0.006(6) 0.020(6) -0.003(6)
C11A 0.045(8) 0.056(10) 0.093(9) -0.023(7) 0.019(6) -0.001(6)
C12A 0.043(7) 0.049(10) 0.067(7) 0.000(6) 0.018(5) 0.005(6)
C13A 0.088(10) 0.054(11) 0.053(7) 0.008(6) 0.024(6) 0.007(8)
C14A 0.047(8) 0.078(11) 0.058(7) 0.013(6) 0.011(5) -0.002(7)
C15A 0.096(11) 0.073(11) 0.055(7) 0.027(7) 0.029(7) 0.012(8)
C16A 0.045(8) 0.061(11) 0.088(9) -0.008(7) 0.019(6) 0.012(6)
C17A 0.034(8) 0.033(10) 0.123(11) 0.001(7) 0.020(7) 0.011(6)
C18A 0.052(8) 0.066(10) 0.059(7) -0.016(6) 0.009(6) -0.011(7)
C19A 0.121(14) 0.059(12) 0.096(11) -0.032(8) -0.015(9) 0.007(10)
C20A 0.046(7) 0.062(10) 0.050(6) 0.019(6) 0.006(5) -0.004(6)
C21A 0.055(8) 0.075(11) 0.059(7) 0.000(7) -0.002(5) -0.003(7)
B1A 0.040(10) 0.028(11) 0.088(11) 0.002(8) -0.017(7) 0.016(7)
Fe1B 0.0280(8) 0.0209(10) 0.0370(7) -0.0032(6) 0.0054(5) -0.0012(6)
P1B 0.0225(15) 0.0294(19) 0.0462(15) -0.0028(11) 0.0007(10) 0.0006(12)
P2B 0.0321(15) 0.031(2) 0.0460(14) -0.0031(12) 0.0105(11) -0.0006(12)
P3B 0.0296(15) 0.036(2) 0.0378(14) 0.0020(12) 0.0017(10) 0.0027(13)
P4B 0.0300(15) 0.026(2) 0.0404(14) 0.0002(11) 0.0066(10) 0.0033(12)
F1B 0.044(5) 0.061(6) 0.103(5) 0.005(4) 0.025(4) 0.013(4)
F2B 0.072(5) 0.039(5) 0.062(4) -0.021(3) 0.014(3) -0.017(4)
F3B 0.065(4) 0.027(5) 0.093(5) -0.003(3) 0.034(3) -0.012(3)
F4B 0.055(4) 0.024(4) 0.042(3) -0.005(2) 0.011(3) -0.008(3)
O1B 0.047(5) 0.018(6) 0.067(5) -0.006(4) 0.005(3) -0.004(4)
C1B 0.060(8) 0.020(9) 0.033(6) -0.004(5) 0.020(5) -0.009(6)
C2B 0.022(6) 0.041(9) 0.061(7) -0.007(5) 0.004(4) 0.010(5)
C3B 0.040(6) 0.025(8) 0.052(6) -0.007(5) 0.015(5) -0.019(5)
C4B 0.054(7) 0.034(8) 0.037(5) -0.004(5) 0.009(4) -0.010(5)
C5B 0.012(5) 0.048(9) 0.073(7) -0.006(6) -0.012(4) -0.013(5)
C6B 0.030(6) 0.026(7) 0.054(6) -0.005(5) 0.003(4) -0.002(5)
C7B 0.036(7) 0.061(10) 0.056(6) -0.014(6) -0.008(5) -0.014(6)
C8B 0.031(6) 0.030(8) 0.060(6) 0.004(5) 0.003(5) 0.006(5)
C9B 0.065(9) 0.037(9) 0.090(9) 0.009(6) -0.005(7) 0.020(7)
C10B 0.052(7) 0.034(8) 0.042(6) -0.006(5) 0.018(5) -0.001(5)
C11B 0.029(6) 0.056(9) 0.051(6) -0.006(5) 0.007(4) 0.017(5)
C12B 0.055(7) 0.034(8) 0.052(7) 0.016(5) 0.019(5) 0.008(5)
C13B 0.064(8) 0.022(9) 0.093(9) 0.005(6) 0.026(7) 0.006(6)
C14B 0.024(6) 0.039(8) 0.061(7) 0.001(5) 0.012(5) -0.008(5)
C15B 0.037(7) 0.061(10) 0.053(6) 0.001(6) 0.017(5) -0.022(6)
C16B 0.054(7) 0.039(9) 0.049(6) -0.005(5) 0.023(5) -0.005(6)
C17B 0.031(7) 0.043(9) 0.068(7) -0.007(6) 0.004(5) 0.000(5)
C18B 0.038(7) 0.047(9) 0.058(7) -0.006(6) -0.008(5) 0.000(6)
C19B 0.068(9) 0.044(9) 0.060(7) 0.003(6) -0.017(6) 0.020(6)
C20B 0.068(9) 0.022(9) 0.071(8) 0.008(5) 0.006(6) 0.002(6)
C21B 0.064(10) 0.036(10) 0.144(13) 0.004(8) -0.028(8) 0.027(7)
B1B 0.029(8) 0.013(10) 0.091(11) 0.003(7) 0.024(6) -0.005(6)
Fe1C 0.0389(9) 0.0324(11) 0.0399(8) 0.0003(7) 0.0045(6) 0.0069(7)
P1C 0.0385(17) 0.036(2) 0.0431(14) -0.0030(12) 0.0075(11) -0.0004(13)
P2C 0.0473(19) 0.037(2) 0.0436(15) -0.0039(12) 0.0047(12) -0.0050(14)
P3C 0.0444(18) 0.042(2) 0.0424(15) 0.0030(13) 0.0054(12) 0.0081(15)
P4C 0.0374(17) 0.045(2) 0.0446(15) -0.0014(13) 0.0006(11) 0.0100(15)
F1C 0.050(5) 0.087(7) 0.132(7) 0.000(5) 0.020(4) -0.007(4)
F2C 0.083(6) 0.057(6) 0.131(7) 0.003(5) 0.035(5) 0.007(5)
F3C 0.110(7) 0.067(7) 0.095(6) 0.047(5) -0.001(5) -0.010(5)
F4C 0.057(4) 0.035(5) 0.071(4) 0.011(3) 0.004(3) 0.003(3)
O1C 0.069(6) 0.037(7) 0.051(5) 0.009(4) 0.013(4) 0.009(4)
C1C 0.029(6) 0.027(9) 0.045(6) -0.005(5) 0.004(4) 0.002(5)
C2C 0.013(6) 0.094(12) 0.068(7) -0.039(7) -0.010(5) 0.007(6)
C3C 0.037(8) 0.086(12) 0.071(8) -0.007(7) 0.011(6) -0.013(7)
C4C 0.001(5) 0.093(11) 0.067(7) -0.010(6) 0.004(4) 0.007(5)
C5C 0.035(7) 0.066(10) 0.055(7) -0.004(6) 0.018(5) 0.001(6)
C6C 0.043(8) 0.044(10) 0.095(9) -0.036(7) 0.018(6) 0.002(6)
C7C 0.042(8) 0.094(13) 0.089(9) -0.031(8) 0.021(6) 0.023(7)
C8C 0.049(8) 0.077(11) 0.070(8) 0.028(7) 0.026(6) 0.021(7)
C9C 0.069(9) 0.072(11) 0.064(8) -0.007(6) 0.027(6) -0.026(7)
C10C 0.060(8) 0.041(9) 0.071(8) -0.014(6) 0.004(6) -0.008(6)
C11C 0.084(11) 0.046(11) 0.102(10) -0.014(7) -0.012(8) 0.003(8)
C12C 0.043(7) 0.052(9) 0.062(7) 0.012(6) 0.006(5) 0.009(6)
C13C 0.044(8) 0.081(12) 0.082(8) 0.011(8) 0.002(6) -0.001(7)
C14C 0.056(9) 0.086(12) 0.059(7) 0.027(7) -0.006(6) -0.007(7)
C15C 0.108(12) 0.109(14) 0.051(8) 0.020(7) -0.002(7) 0.038(10)
C16C 0.071(10) 0.055(11) 0.090(10) -0.020(7) -0.026(7) -0.015(7)
C17C 0.078(13) 0.055(14) 0.23(2) -0.019(13) -0.040(13) 0.005(10)
C18C 0.053(8) 0.018(8) 0.070(7) -0.004(5) 0.009(5) -0.004(5)
C19C 0.073(10) 0.033(10) 0.092(9) -0.003(7) 0.022(7) 0.001(7)
C20C 0.043(7) 0.029(9) 0.058(6) 0.004(5) 0.011(5) -0.006(5)
C21C 0.068(9) 0.034(10) 0.066(8) 0.003(6) 0.002(6) -0.007(6)
B1C 0.047(10) 0.030(12) 0.085(11) 0.004(7) 0.025(7) 0.000(7)
Fe1D 0.0282(8) 0.0231(10) 0.0390(7) -0.0020(6) 0.0042(5) -0.0008(6)
P1D 0.0369(17) 0.029(2) 0.0417(15) -0.0049(12) 0.0089(11) -0.0026(13)
P2D 0.0304(15) 0.029(2) 0.0453(14) -0.0023(12) 0.0050(10) -0.0022(12)
P3D 0.0280(15) 0.035(2) 0.0422(14) 0.0022(12) 0.0037(10) -0.0012(12)
P4D 0.0307(16) 0.027(2) 0.0421(15) -0.0004(11) 0.0001(11) -0.0044(12)
F1D 0.039(4) 0.042(5) 0.102(5) 0.004(4) 0.004(3) -0.005(3)
F2D 0.056(4) 0.049(5) 0.067(4) -0.021(3) 0.000(3) 0.007(3)
F3D 0.046(4) 0.037(5) 0.086(4) 0.000(3) -0.009(3) 0.019(3)
F4D 0.037(4) 0.023(4) 0.061(4) -0.006(3) 0.000(2) 0.003(3)
O1D 0.079(6) 0.013(6) 0.057(5) -0.003(4) 0.011(4) 0.000(4)
C1D 0.060(7) 0.010(8) 0.031(5) 0.000(4) 0.010(4) 0.002(5)
C2D 0.030(6) 0.057(9) 0.046(6) -0.014(5) 0.008(5) -0.014(5)
C3D 0.038(6) 0.036(8) 0.037(5) -0.004(5) 0.001(4) 0.004(5)
C4D 0.008(5) 0.061(10) 0.072(7) -0.002(6) -0.002(4) -0.002(5)
C6D 0.053(7) 0.032(9) 0.067(7) -0.024(5) 0.022(5) 0.001(6)
C7D 0.044(7) 0.056(10) 0.058(7) -0.006(6) 0.014(5) -0.006(6)
C8D 0.048(7) 0.021(8) 0.066(7) 0.014(5) 0.009(5) -0.021(5)
C9D 0.073(10) 0.058(12) 0.099(10) 0.017(7) 0.026(8) -0.014(7)
C10D 0.032(6) 0.041(8) 0.041(6) -0.003(5) 0.001(4) -0.003(5)
C11D 0.028(6) 0.053(9) 0.051(6) -0.001(5) -0.001(4) -0.004(5)
C12D 0.044(7) 0.014(7) 0.057(6) 0.004(5) -0.013(5) -0.006(5)
C13D 0.059(9) 0.029(9) 0.105(10) -0.012(7) -0.029(7) 0.018(6)
C14D 0.045(7) 0.023(8) 0.062(7) 0.007(5) -0.008(5) 0.011(5)
C15D 0.059(8) 0.038(9) 0.081(8) 0.008(6) -0.007(6) 0.019(6)
C16D 0.053(7) 0.020(8) 0.050(6) -0.006(5) -0.004(5) 0.009(5)
C17D 0.054(8) 0.059(10) 0.043(6) -0.017(5) 0.004(5) -0.002(6)
C18D 0.071(9) 0.075(11) 0.036(6) -0.020(6) 0.019(5) -0.015(7)
C19D 0.080(9) 0.052(11) 0.072(8) 0.000(6) 0.034(7) -0.005(7)
C20D 0.046(8) 0.074(12) 0.070(8) 0.021(7) 0.013(6) -0.013(7)
C21D 0.090(11) 0.061(12) 0.120(12) 0.005(9) 0.052(9) -0.019(9)
B1D 0.051(11) 0.053(13) 0.064(10) -0.012(7) 0.007(7) 0.009(8)
F11 0.112(7) 0.069(7) 0.093(6) 0.007(5) 0.020(5) 0.030(5)
F12 0.196(12) 0.056(8) 0.216(12) -0.018(7) 0.110(10) -0.006(7)
F13 0.194(12) 0.129(11) 0.128(9) -0.074(8) -0.061(8) 0.048(8)
F14 0.075(7) 0.078(8) 0.200(10) -0.042(7) -0.002(6) 0.025(5)
B11 0.084(14) 0.063(16) 0.088(12) 0.006(10) 0.027(10) 0.049(11)
F21 0.25(2) 0.091(13) 0.67(5) -0.03(2) -0.14(3) 0.042(13)
F22 0.61(3) 0.095(10) 0.107(9) -0.037(7) 0.123(14) -0.169(15)
F23 0.53(3) 0.053(9) 0.260(16) 0.028(9) 0.28(2) 0.017(13)
F24 0.115(7) 0.034(6) 0.109(6) 0.011(4) 0.011(5) 0.005(5)
B21 0.151(18) 0.100(19) 0.031(8) 0.024(9) 0.046(10) 0.037(14)
F31 0.119(11) 0.184(16) 0.49(3) -0.169(19) -0.079(15) 0.050(11)
F32 0.59(4) 0.159(16) 0.228(17) -0.007(13) 0.19(2) -0.15(2)
F33 0.205(11) 0.059(8) 0.095(6) 0.026(5) -0.039(7) -0.013(7)
F34 0.37(2) 0.083(9) 0.171(11) -0.043(8) -0.174(13) 0.078(11)
B31 0.081(12) 0.086(16) 0.028(7) 0.026(8) 0.004(7) 0.022(10)
F41 0.47(3) 0.067(10) 0.45(2) 0.050(12) 0.39(3) 0.051(13)
F42 0.264(16) 0.052(8) 0.248(14) 0.015(8) -0.154(13) -0.060(9)
F43 0.264(15) 0.070(8) 0.126(8) 0.021(6) -0.030(9) -0.033(9)
F44 0.099(6) 0.037(6) 0.075(5) -0.015(4) 0.012(4) 0.006(4)
B41 0.134(17) 0.076(17) 0.027(7) 0.016(8) 0.013(8) -0.011(12)

loop_
_atom_type_symbol
_atom_type_description
_atom_type_scat_dispersion_real
_atom_type_scat_dispersion_imag
_atom_type_scat_source
C C 0.0033 0.0016 'International Tables Vol C Tables 4.2.6.8 and 6.1.1.4'
H H 0.0000 0.0000 'International Tables Vol C Tables 4.2.6.8 and 6.1.1.4'
B B 0.0013 0.0007 'International Tables Vol C Tables 4.2.6.8 and 6.1.1.4'
O O 0.0106 0.0060 'International Tables Vol C Tables 4.2.6.8 and 6.1.1.4'
F F 0.0171 0.0103 'International Tables Vol C Tables 4.2.6.8 and 6.1.1.4'
P P 0.1023 0.0942 'International Tables Vol C Tables 4.2.6.8 and 6.1.1.4'
Fe Fe 0.3463 0.8444 'International Tables Vol C Tables 4.2.6.8 and 6.1.1.4'

loop_
_geom_angle_atom_site_label_1
_geom_angle_atom_site_label_2
_geom_angle_atom_site_label_3
_geom_angle
_geom_angle_site_symmetry_1
_geom_angle_site_symmetry_3
_geom_angle_publ_flag
C1A Fe1A F4A 175.8(4) . . ?
C1A Fe1A P1A 88.2(4) . . ?
F4A Fe1A P1A 90.51(18) . . ?
C1A Fe1A P3A 93.8(4) . . ?
F4A Fe1A P3A 87.65(19) . . ?
P1A Fe1A P3A 177.13(13) . . ?
C1A Fe1A P2A 93.1(4) . . ?
F4A Fe1A P2A 90.76(18) . . ?
P1A Fe1A P2A 83.83(11) . . ?
P3A Fe1A P2A 93.99(11) . . ?
C1A Fe1A P4A 87.7(3) . . ?
F4A Fe1A P4A 88.51(18) . . ?
P1A Fe1A P4A 97.59(11) . . ?
P3A Fe1A P4A 84.57(11) . . ?
P2A Fe1A P4A 178.41(13) . . ?
C8A P1A C2A 101.6(6) . . ?
C8A P1A C6A 106.1(6) . . ?
C2A P1A C6A 102.0(6) . . ?
C8A P1A Fe1A 119.1(4) . . ?
C2A P1A Fe1A 105.0(4) . . ?
C6A P1A Fe1A 120.0(4) . . ?
C10A P2A C12A 103.7(5) . . ?
C10A P2A C3A 101.6(5) . . ?
C12A P2A C3A 103.9(5) . . ?
C10A P2A Fe1A 116.7(4) . . ?
C12A P2A Fe1A 119.6(4) . . ?
C3A P2A Fe1A 109.2(3) . . ?
C18A P3A C5A 105.6(5) . . ?
C18A P3A C20A 108.0(6) . . ?
C5A P3A C20A 104.6(5) . . ?
C18A P3A Fe1A 119.5(4) . . ?
C5A P3A Fe1A 106.2(4) . . ?
C20A P3A Fe1A 111.7(4) . . ?
C16A P4A C4A 103.2(6) . . ?
C16A P4A C14A 106.7(6) . . ?
C4A P4A C14A 105.2(6) . . ?
C16A P4A Fe1A 119.3(4) . . ?
C4A P4A Fe1A 108.2(4) . . ?
C14A P4A Fe1A 112.9(4) . . ?
B1A F4A Fe1A 170.7(7) . . ?
O1A C1A Fe1A 174.4(9) . . ?
C3A C2A P1A 108.8(8) . . ?
C2A C3A P2A 110.5(7) . . ?
C5A C4A P4A 109.8(7) . . ?
C4A C5A P3A 107.9(7) . . ?
C7A C6A P1A 112.8(9) . . ?
C9A C8A P1A 116.6(9) . . ?
C11A C10A P2A 115.0(8) . . ?
C13A C12A P2A 116.3(8) . . ?
C15A C14A P4A 117.7(9) . . ?
C17A C16A P4A 118.3(9) . . ?
C19A C18A P3A 117.7(9) . . ?
C21A C20A P3A 116.2(8) . . ?
F2A B1A F3A 119.4(15) . . ?
F2A B1A F1A 106.7(13) . . ?
F3A B1A F1A 107.8(11) . . ?
F2A B1A F4A 109.0(11) . . ?
F3A B1A F4A 108.0(11) . . ?
F1A B1A F4A 104.9(11) . . ?
C1B Fe1B F4B 177.4(4) . . ?
C1B Fe1B P1B 92.8(4) . . ?
F4B Fe1B P1B 89.50(18) . . ?
C1B Fe1B P4B 91.7(3) . . ?
F4B Fe1B P4B 89.29(17) . . ?
P1B Fe1B P4B 94.37(10) . . ?
C1B Fe1B P2B 88.1(3) . . ?
F4B Fe1B P2B 90.88(16) . . ?
P1B Fe1B P2B 85.87(10) . . ?
P4B Fe1B P2B 179.71(13) . . ?
C1B Fe1B P3B 90.0(4) . . ?
F4B Fe1B P3B 87.72(18) . . ?
P1B Fe1B P3B 176.92(13) . . ?
P4B Fe1B P3B 84.27(10) . . ?
P2B Fe1B P3B 95.50(10) . . ?
C8B P1B C2B 105.8(5) . . ?
C8B P1B C6B 107.3(5) . . ?
C2B P1B C6B 102.8(5) . . ?
C8B P1B Fe1B 117.9(3) . . ?
C2B P1B Fe1B 107.9(3) . . ?
C6B P1B Fe1B 113.8(3) . . ?
C3B P2B C12B 106.1(5) . . ?
C3B P2B C10B 102.4(5) . . ?
C12B P2B C10B 106.1(5) . . ?
C3B P2B Fe1B 107.7(3) . . ?
C12B P2B Fe1B 117.5(3) . . ?
C10B P2B Fe1B 115.6(3) . . ?
C20B P3B C18B 106.7(6) . . ?
C20B P3B C5B 106.5(6) . . ?
C18B P3B C5B 104.5(5) . . ?
C20B P3B Fe1B 114.9(4) . . ?
C18B P3B Fe1B 115.7(4) . . ?
C5B P3B Fe1B 107.7(3) . . ?
C14B P4B C4B 103.9(5) . . ?
C14B P4B C16B 104.5(5) . . ?
C4B P4B C16B 104.9(5) . . ?
C14B P4B Fe1B 114.6(3) . . ?
C4B P4B Fe1B 106.3(3) . . ?
C16B P4B Fe1B 121.0(4) . . ?
B1B F4B Fe1B 160.6(6) . . ?
O1B C1B Fe1B 177.0(9) . . ?
C3B C2B P1B 108.0(7) . . ?
C2B C3B P2B 109.9(6) . . ?
C5B C4B P4B 107.7(7) . . ?
C4B C5B P3B 106.6(7) . . ?
C7B C6B P1B 115.6(7) . . ?
C9B C8B P1B 118.0(8) . . ?
C11B C10B P2B 116.5(8) . . ?
C13B C12B P2B 116.7(8) . . ?
C15B C14B P4B 115.2(8) . . ?
C17B C16B P4B 116.1(8) . . ?
C19B C18B P3B 116.3(8) . . ?
C21B C20B P3B 119.6(9) . . ?
F2B B1B F1B 113.2(9) . . ?
F2B B1B F3B 112.3(10) . . ?
F1B B1B F3B 108.6(10) . . ?
F2B B1B F4B 109.0(10) . . ?
F1B B1B F4B 106.2(10) . . ?
F3B B1B F4B 107.1(9) . . ?
C1C Fe1C F4C 178.0(4) . . ?
C1C Fe1C P2C 92.2(3) . . ?
F4C Fe1C P2C 89.7(2) . . ?
C1C Fe1C P4C 90.9(3) . . ?
F4C Fe1C P4C 87.2(2) . . ?
P2C Fe1C P4C 176.86(14) . . ?
C1C Fe1C P1C 89.0(3) . . ?
F4C Fe1C P1C 91.2(2) . . ?
P2C Fe1C P1C 85.32(11) . . ?
P4C Fe1C P1C 95.26(10) . . ?
C1C Fe1C P3C 90.3(3) . . ?
F4C Fe1C P3C 89.5(2) . . ?
P2C Fe1C P3C 94.89(11) . . ?
P4C Fe1C P3C 84.57(11) . . ?
P1C Fe1C P3C 179.29(14) . . ?
C2C P1C C6C 104.8(6) . . ?
C2C P1C C8C 101.6(6) . . ?
C6C P1C C8C 108.7(7) . . ?
C2C P1C Fe1C 108.1(3) . . ?
C6C P1C Fe1C 117.2(4) . . ?
C8C P1C Fe1C 114.7(4) . . ?
C12C P2C C10C 106.2(6) . . ?
C12C P2C C3C 104.2(6) . . ?
C10C P2C C3C 105.9(6) . . ?
C12C P2C Fe1C 114.6(4) . . ?
C10C P2C Fe1C 117.0(4) . . ?
C3C P2C Fe1C 107.9(4) . . ?
C18C P3C C20C 102.8(5) . . ?
C18C P3C C5C 105.6(6) . . ?
C20C P3C C5C 103.5(5) . . ?
C18C P3C Fe1C 114.8(4) . . ?
C20C P3C Fe1C 122.2(4) . . ?
C5C P3C Fe1C 106.4(3) . . ?
C16C P4C C4C 109.0(7) . . ?
C16C P4C C14C 106.6(7) . . ?
C4C P4C C14C 102.5(6) . . ?
C16C P4C Fe1C 116.4(4) . . ?
C4C P4C Fe1C 106.7(3) . . ?
C14C P4C Fe1C 114.7(4) . . ?
B1C F4C Fe1C 159.2(7) . . ?
O1C C1C Fe1C 177.3(9) . . ?
C3C C2C P1C 111.2(7) . . ?
C2C C3C P2C 107.5(8) . . ?
C5C C4C P4C 109.9(7) . . ?
C4C C5C P3C 105.9(8) . . ?
C7C C6C P1C 118.0(9) . . ?
C9C C8C P1C 117.2(9) . . ?
C11C C10C P2C 116.3(9) . . ?
C13C C12C P2C 119.3(10) . . ?
C15C C14C P4C 118.1(10) . . ?
C17C C16C P4C 119.1(11) . . ?
C19C C18C P3C 118.4(8) . . ?
C21C C20C P3C 117.7(8) . . ?
F3C B1C F1C 111.6(11) . . ?
F3C B1C F2C 114.8(13) . . ?
F1C B1C F2C 106.0(12) . . ?
F3C B1C F4C 110.9(12) . . ?
F1C B1C F4C 107.9(11) . . ?
F2C B1C F4C 105.2(10) . . ?
C1D Fe1D F4D 178.8(3) . . ?
C1D Fe1D P1D 91.9(3) . . ?
F4D Fe1D P1D 88.75(18) . . ?
C1D Fe1D P3D 91.7(3) . . ?
F4D Fe1D P3D 87.67(17) . . ?
P1D Fe1D P3D 176.28(13) . . ?
C1D Fe1D P2D 88.0(3) . . ?
F4D Fe1D P2D 91.05(17) . . ?
P1D Fe1D P2D 85.37(10) . . ?
P3D Fe1D P2D 95.68(10) . . ?
C1D Fe1D P4D 91.8(3) . . ?
F4D Fe1D P4D 89.16(17) . . ?
P1D Fe1D P4D 94.48(11) . . ?
P3D Fe1D P4D 84.48(10) . . ?
P2D Fe1D P4D 179.73(13) . . ?
C2D P1D C8D 107.5(5) . . ?
C2D P1D C6D 103.4(5) . . ?
C8D P1D C6D 106.7(5) . . ?
C2D P1D Fe1D 106.8(3) . . ?
C8D P1D Fe1D 116.9(4) . . ?
C6D P1D Fe1D 114.5(4) . . ?
C12D P2D C3D 104.6(5) . . ?
C12D P2D C10D 106.4(5) . . ?
C3D P2D C10D 102.5(5) . . ?
C12D P2D Fe1D 118.2(3) . . ?
C3D P2D Fe1D 107.0(3) . . ?
C10D P2D Fe1D 116.4(3) . . ?
C18D P3D C20D 104.5(6) . . ?
C18D P3D C5D 106.0(5) . . ?
C20D P3D C5D 105.1(6) . . ?
C18D P3D Fe1D 117.0(4) . . ?
C20D P3D Fe1D 115.7(4) . . ?
C5D P3D Fe1D 107.5(3) . . ?
C4D P4D C16D 104.0(5) . . ?
C4D P4D C14D 105.3(5) . . ?
C16D P4D C14D 104.2(5) . . ?
C4D P4D Fe1D 105.3(3) . . ?
C16D P4D Fe1D 122.0(4) . . ?
C14D P4D Fe1D 114.4(3) . . ?
B1D F4D Fe1D 160.5(7) . . ?
O1D C1D Fe1D 177.1(9) . . ?
C3D C2D P1D 109.9(7) . . ?
C2D C3D P2D 107.9(7) . . ?
C5D C4D P4D 108.4(7) . . ?
C4D C5D P3D 107.2(7) . . ?
C7D C6D P1D 118.3(8) . . ?
C9D C8D P1D 117.0(8) . . ?
C11D C10D P2D 116.9(8) . . ?
C13D C12D P2D 117.8(8) . . ?
C15D C14D P4D 115.1(8) . . ?
C17D C16D P4D 117.0(8) . . ?
C19D C18D P3D 116.9(9) . . ?
C21D C20D P3D 120.1(10) . . ?
F3D B1D F2D 114.7(11) . . ?
F3D B1D F1D 112.9(13) . . ?
F2D B1D F1D 111.4(11) . . ?
F3D B1D F4D 107.3(11) . . ?
F2D B1D F4D 104.1(11) . . ?
F1D B1D F4D 105.6(10) . . ?
F13 B11 F12 113.0(19) . . ?
F13 B11 F11 112.0(15) . . ?
F12 B11 F11 109.4(12) . . ?
F13 B11 F14 109.4(13) . . ?
F12 B11 F14 104.9(14) . . ?
F11 B11 F14 107.7(16) . . ?
F23 B21 F22 118(2) . . ?
F23 B21 F24 119.4(15) . . ?
F22 B21 F24 119.2(14) . . ?
F23 B21 F21 99.9(19) . . ?
F22 B21 F21 93(2) . . ?
F24 B21 F21 94.9(19) . . ?
F32 B31 F34 118(2) . . ?
F32 B31 F33 109.4(17) . . ?
F34 B31 F33 116.6(12) . . ?
F32 B31 F31 96.0(18) . . ?
F34 B31 F31 106.6(16) . . ?
F33 B31 F31 107.0(17) . . ?
F41 B41 F42 102.4(18) . . ?
F41 B41 F43 111(2) . . ?
F42 B41 F43 102.1(15) . . ?
F41 B41 F44 111.7(15) . . ?
F42 B41 F44 109.9(16) . . ?
F43 B41 F44 117.8(13) . . ?

loop_
_geom_bond_atom_site_label_1
_geom_bond_atom_site_label_2
_geom_bond_distance
_geom_bond_site_symmetry_2
_geom_bond_publ_flag
Fe1A C1A 1.707(14) . ?
Fe1A F4A 2.081(6) . ?
Fe1A P1A 2.285(3) . ?
Fe1A P3A 2.287(3) . ?
Fe1A P2A 2.299(3) . ?
Fe1A P4A 2.302(3) . ?
P1A C8A 1.802(12) . ?
P1A C2A 1.836(11) . ?
P1A C6A 1.837(12) . ?
P2A C10A 1.845(12) . ?
P2A C12A 1.848(11) . ?
P2A C3A 1.863(10) . ?
P3A C18A 1.804(11) . ?
P3A C5A 1.820(10) . ?
P3A C20A 1.831(11) . ?
P4A C16A 1.805(13) . ?
P4A C4A 1.829(12) . ?
P4A C14A 1.835(11) . ?
F1A B1A 1.386(15) . ?
F2A B1A 1.300(16) . ?
F3A B1A 1.330(17) . ?
F4A B1A 1.465(16) . ?
O1A C1A 1.175(13) . ?
C2A C3A 1.532(14) . ?
C4A C5A 1.528(16) . ?
C6A C7A 1.525(17) . ?
C8A C9A 1.487(16) . ?
C10A C11A 1.528(14) . ?
C12A C13A 1.500(16) . ?
C14A C15A 1.470(15) . ?
C16A C17A 1.540(14) . ?
C18A C19A 1.537(16) . ?
C20A C21A 1.552(15) . ?
Fe1B C1B 1.757(13) . ?
Fe1B F4B 2.086(6) . ?
Fe1B P1B 2.273(3) . ?
Fe1B P4B 2.295(3) . ?
Fe1B P2B 2.297(3) . ?
Fe1B P3B 2.311(3) . ?
P1B C8B 1.825(11) . ?
P1B C2B 1.843(9) . ?
P1B C6B 1.845(10) . ?
P2B C3B 1.804(10) . ?
P2B C12B 1.808(11) . ?
P2B C10B 1.843(10) . ?
P3B C20B 1.796(12) . ?
P3B C18B 1.835(11) . ?
P3B C5B 1.838(10) . ?
P4B C14B 1.820(11) . ?
P4B C4B 1.824(11) . ?
P4B C16B 1.844(10) . ?
F1B B1B 1.387(14) . ?
F2B B1B 1.324(15) . ?
F3B B1B 1.402(13) . ?
F4B B1B 1.456(14) . ?
O1B C1B 1.117(12) . ?
C2B C3B 1.568(14) . ?
C4B C5B 1.528(13) . ?
C6B C7B 1.530(13) . ?
C8B C9B 1.531(14) . ?
C10B C11B 1.518(13) . ?
C12B C13B 1.562(15) . ?
C14B C15B 1.540(12) . ?
C16B C17B 1.516(15) . ?
C18B C19B 1.500(14) . ?
C20B C21B 1.533(15) . ?
Fe1C C1C 1.719(13) . ?
Fe1C F4C 2.077(7) . ?
Fe1C P2C 2.279(3) . ?
Fe1C P4C 2.279(3) . ?
Fe1C P1C 2.297(3) . ?
Fe1C P3C 2.319(3) . ?
P1C C2C 1.818(9) . ?
P1C C6C 1.825(11) . ?
P1C C8C 1.841(11) . ?
P2C C12C 1.789(11) . ?
P2C C10C 1.814(12) . ?
P2C C3C 1.857(11) . ?
P3C C18C 1.787(11) . ?
P3C C20C 1.833(10) . ?
P3C C5C 1.842(11) . ?
P4C C16C 1.804(13) . ?
P4C C4C 1.851(9) . ?
P4C C14C 1.855(11) . ?
F1C B1C 1.369(16) . ?
F2C B1C 1.385(15) . ?
F3C B1C 1.325(16) . ?
F4C B1C 1.465(16) . ?
O1C C1C 1.151(12) . ?
C2C C3C 1.533(16) . ?
C4C C5C 1.483(15) . ?
C6C C7C 1.510(14) . ?
C8C C9C 1.518(15) . ?
C10C C11C 1.556(16) . ?
C12C C13C 1.512(15) . ?
C14C C15C 1.468(17) . ?
C16C C17C 1.544(18) . ?
C18C C19C 1.548(15) . ?
C20C C21C 1.462(16) . ?
Fe1D C1D 1.718(12) . ?
Fe1D F4D 2.107(6) . ?
Fe1D P1D 2.277(3) . ?
Fe1D P3D 2.287(3) . ?
Fe1D P2D 2.298(3) . ?
Fe1D P4D 2.300(3) . ?
P1D C2D 1.820(10) . ?
P1D C8D 1.822(10) . ?
P1D C6D 1.838(9) . ?
P2D C12D 1.839(10) . ?
P2D C3D 1.844(9) . ?
P2D C10D 1.847(10) . ?
P3D C18D 1.814(10) . ?
P3D C20D 1.816(14) . ?
P3D C5D 1.825(10) . ?
P4D C4D 1.796(10) . ?
P4D C16D 1.817(10) . ?
P4D C14D 1.844(11) . ?
F1D B1D 1.376(15) . ?
F2D B1D 1.364(15) . ?
F3D B1D 1.308(16) . ?
F4D B1D 1.483(17) . ?
O1D C1D 1.138(11) . ?
C2D C3D 1.505(15) . ?
C4D C5D 1.510(14) . ?
C6D C7D 1.513(13) . ?
C8D C9D 1.558(14) . ?
C10D C11D 1.506(13) . ?
C12D C13D 1.516(15) . ?
C14D C15D 1.572(14) . ?
C16D C17D 1.512(15) . ?
C18D C19D 1.540(15) . ?
C20D C21D 1.506(15) . ?
F11 B11 1.38(2) . ?
F12 B11 1.365(19) . ?
F13 B11 1.33(2) . ?
F14 B11 1.420(18) . ?
F21 B21 1.42(3) . ?
F22 B21 1.23(2) . ?
F23 B21 1.227(19) . ?
F24 B21 1.35(2) . ?
F31 B31 1.354(19) . ?
F32 B31 1.200(19) . ?
F33 B31 1.34(2) . ?
F34 B31 1.235(19) . ?
F41 B41 1.24(2) . ?
F42 B41 1.34(2) . ?
F43 B41 1.339(17) . ?
F44 B41 1.35(2) . ?
